data_7103967
loop_
_publ_author_name
'Wiacek, Robert J.'
'Macdonald, Charles L. B.'
'Jones, Jamie N.'
'Pietryga, Jeffrey M.'
'Cowley, Alan H.'

_publ_section_title
;
 The contrasting behaviour of bridged amido-cyclopentadienyl (constrained
 geometry) group 15 chlorides and cations derived therefrom
;
_journal_coden_ASTM CHCOFS
_journal_issue 3
_journal_name_full
;
 Chemical Communications (Cambridge, United Kingdom)
;
_journal_page_first 430
_journal_page_last 431
_journal_paper_doi 10.1039/b211591c
_journal_year 2003
_chemical_formula_moiety 'C15 H27 Cl N P Si'
_chemical_formula_sum 'C15 H27 Cl N P Si'
_chemical_formula_weight 315.89
_chemical_name_common '(CGC)phosphorous chloride'
_chemical_name_systematic
;
t-butyl(dimetyl(tetra-methylcyclopentadienyl)silyl)amido phosporous chloride
;
_space_group_IT_number 61
_symmetry_cell_setting orthorhombic
_symmetry_space_group_name_Hall '-P 2bc 2ac'
_symmetry_space_group_name_H-M 'P c a b'
_atom_sites_solution_hydrogens geom
_atom_sites_solution_primary direct
_atom_sites_solution_secondary difmap
_audit_creation_method SHELXL-97
_cell_angle_alpha 90.000(5)
_cell_angle_beta 90.000(5)
_cell_angle_gamma 90.000(5)
_cell_formula_units_Z 8
_cell_length_a 14.969(5)
_cell_length_b 15.300(5)
_cell_length_c 15.506(5)
_cell_measurement_reflns_used all
_cell_measurement_temperature 153(2)
_cell_measurement_theta_max 27.48
_cell_measurement_theta_min 2.99
_cell_volume 3551(2)
_computing_cell_refinement Denzo-SMN
_computing_data_collection 'Collect software, Nonius B.V. 1998'
_computing_data_reduction Scalepack
_computing_molecular_graphics 'Ortep-3 for Windows (Farrugia, 1997)'
_computing_publication_material 'WinGX publication routines (Farrugia, 1999)'
_computing_structure_refinement 'SHELXL-97 (Sheldrick, 1997)'
_computing_structure_solution 'SHELXS-97 (Sheldrick, 1997)'
_diffrn_ambient_temperature 153(2)
_diffrn_measured_fraction_theta_full 0.997
_diffrn_measured_fraction_theta_max 0.997
_diffrn_measurement_device_type 'Nonoius Kappa CCD'
_diffrn_measurement_method 'omega scans'
_diffrn_radiation_monochromator graphite
_diffrn_radiation_source 'fine-focus sealed tube'
_diffrn_radiation_type MoK\a
_diffrn_radiation_wavelength 0.71069
_diffrn_reflns_av_R_equivalents 0.0212
_diffrn_reflns_av_sigmaI/netI 0.0332
_diffrn_reflns_limit_h_max 19
_diffrn_reflns_limit_h_min -19
_diffrn_reflns_limit_k_max 19
_diffrn_reflns_limit_k_min -19
_diffrn_reflns_limit_l_max 19
_diffrn_reflns_limit_l_min -19
_diffrn_reflns_number 7426
_diffrn_reflns_theta_full 27.48
_diffrn_reflns_theta_max 27.48
_diffrn_reflns_theta_min 2.99
_exptl_absorpt_coefficient_mu 0.362
_exptl_absorpt_correction_T_max 0.9311
_exptl_absorpt_correction_T_min 0.9311
_exptl_absorpt_correction_type none
_exptl_crystal_colour yellow
_exptl_crystal_density_diffrn 1.182
_exptl_crystal_density_meas ?
_exptl_crystal_density_method .
_exptl_crystal_description prism
_exptl_crystal_F_000 1360
_exptl_crystal_size_max 0.20
_exptl_crystal_size_mid 0.20
_exptl_crystal_size_min 0.20
_refine_diff_density_max 0.274
_refine_diff_density_min -0.232
_refine_diff_density_rms 0.048
_refine_ls_extinction_coef 0.0021(4)
_refine_ls_extinction_expression Fc^*^=kFc[1+0.001xFc^2^\l^3^/sin(2\q)]^-1/4^
_refine_ls_extinction_method SHELXL
_refine_ls_goodness_of_fit_ref 1.038
_refine_ls_hydrogen_treatment mixed
_refine_ls_matrix_type full
_refine_ls_number_parameters 281
_refine_ls_number_reflns 4056
_refine_ls_number_restraints 0
_refine_ls_restrained_S_all 1.038
_refine_ls_R_factor_all 0.0482
_refine_ls_R_factor_gt 0.0335
_refine_ls_shift/su_max 0.001
_refine_ls_shift/su_mean 0.000
_refine_ls_structure_factor_coef Fsqd
_refine_ls_weighting_details 'calc w=1/[\s^2^(Fo^2^)+(0.0384P)^2^+1.3494P] where P=(Fo^2^+2Fc^2^)/3'
_refine_ls_weighting_scheme calc
_refine_ls_wR_factor_gt 0.0795
_refine_ls_wR_factor_ref 0.0855
_reflns_number_gt 3270
_reflns_number_total 4056
_reflns_threshold_expression >2sigma(I)
_cod_data_source_file b211591c.txt
_cod_data_source_block shelx2
_cod_depositor_comments
;
The following automatic conversions were performed:
'_symmetry_cell_setting' value 'Orthorhombic' changed to 'orthorhombic'
according to '/home/saulius/struct/CIF-dictionaries/cif_core.dic'
dictionary named 'cif_core.dic' version 2.4.1 from 2010-06-29.

Automatic conversion script
Id: cif_fix_enum 1527 2010-12-29 10:47:43Z saulius 
;
_cod_original_sg_symbol_H-M Pcab
_cod_database_code 7103967

loop_
_symmetry_equiv_pos_as_xyz
'x, y, z'
'-x, -y+1/2, z+1/2'
'x+1/2, -y, -z+1/2'
'-x+1/2, y+1/2, -z'
'-x, -y, -z'
'x, y-1/2, -z-1/2'
'-x-1/2, y, z-1/2'
'x-1/2, -y-1/2, z'

loop_
_atom_site_label
_atom_site_type_symbol
_atom_site_fract_x
_atom_site_fract_y
_atom_site_fract_z
_atom_site_U_iso_or_equiv
_atom_site_adp_type
_atom_site_occupancy
_atom_site_symmetry_multiplicity
_atom_site_calc_flag
_atom_site_refinement_flags
_atom_site_disorder_assembly
_atom_site_disorder_group
C1 C 0.62731(10) 0.27777(9) 0.60935(10) 0.0244(3) Uani 1 1 d . . .
C2 C 0.64859(10) 0.35084(10) 0.54864(11) 0.0281(3) Uani 1 1 d . . .
C3 C 0.69305(10) 0.31955(10) 0.47899(10) 0.0275(3) Uani 1 1 d . . .
C4 C 0.70243(10) 0.22498(10) 0.48752(9) 0.0238(3) Uani 1 1 d . . .
C5 C 0.66808(9) 0.19972(9) 0.56501(9) 0.0217(3) Uani 1 1 d . . .
C6 C 0.65475(12) 0.29459(12) 0.70344(11) 0.0309(4) Uani 1 1 d . . .
C7 C 0.62363(15) 0.44382(11) 0.56711(15) 0.0400(4) Uani 1 1 d . . .
C8 C 0.72709(14) 0.36952(13) 0.40283(12) 0.0385(4) Uani 1 1 d . . .
C9 C 0.73775(12) 0.16756(12) 0.41702(11) 0.0306(4) Uani 1 1 d . . .
C10 C 0.46014(15) 0.25155(13) 0.49521(15) 0.0434(5) Uani 1 1 d . . .
C11 C 0.43653(14) 0.28924(14) 0.68709(18) 0.0500(6) Uani 1 1 d . . .
C12 C 0.46578(10) 0.05686(10) 0.65898(10) 0.0283(3) Uani 1 1 d . . .
C13 C 0.37330(12) 0.07412(12) 0.62102(15) 0.0384(4) Uani 1 1 d . . .
C14 C 0.46365(15) 0.06410(14) 0.75763(13) 0.0429(5) Uani 1 1 d . . .
C15 C 0.49352(13) -0.03602(11) 0.63364(13) 0.0345(4) Uani 1 1 d . . .
N1 N 0.53100(8) 0.12281(8) 0.62419(8) 0.0232(3) Uani 1 1 d . . .
Si1 Si 0.50800(3) 0.23474(3) 0.60429(3) 0.02659(13) Uani 1 1 d . . .
P1 P 0.63435(3) 0.09126(2) 0.59355(2) 0.02206(11) Uani 1 1 d . . .
Cl1 Cl 0.70793(3) 0.07325(3) 0.71404(3) 0.03369(13) Uani 1 1 d . . .
H14A H 0.4443(14) 0.1211(14) 0.7748(12) 0.043(5) Uiso 1 1 d . . .
H14B H 0.4190(13) 0.0240(13) 0.7802(12) 0.044(5) Uiso 1 1 d . . .
H14C H 0.5239(16) 0.0550(13) 0.7795(13) 0.050(6) Uiso 1 1 d . . .
H15C H 0.4971(11) -0.0421(11) 0.5703(12) 0.029(4) Uiso 1 1 d . . .
H15B H 0.5488(13) -0.0493(12) 0.6580(12) 0.036(5) Uiso 1 1 d . . .
H13B H 0.3524(13) 0.1303(14) 0.6349(13) 0.044(5) Uiso 1 1 d . . .
H13A H 0.3736(14) 0.0664(13) 0.5600(15) 0.049(6) Uiso 1 1 d . . .
H7B H 0.5637(17) 0.4509(15) 0.5694(15) 0.063(7) Uiso 1 1 d . . .
H7A H 0.6489(16) 0.4641(15) 0.6205(16) 0.063(7) Uiso 1 1 d . . .
H7C H 0.6412(15) 0.4821(15) 0.5216(15) 0.059(6) Uiso 1 1 d . . .
H6C H 0.6276(14) 0.3480(13) 0.7247(12) 0.045(5) Uiso 1 1 d . . .
H6B H 0.6381(12) 0.2471(12) 0.7423(12) 0.036(5) Uiso 1 1 d . . .
H6A H 0.7208(15) 0.3025(13) 0.7082(12) 0.048(6) Uiso 1 1 d . . .
H9A H 0.7367(13) 0.1047(13) 0.4327(13) 0.041(5) Uiso 1 1 d . . .
H8C H 0.7087(15) 0.4297(15) 0.4057(14) 0.057(7) Uiso 1 1 d . . .
H8A H 0.7884(17) 0.3666(15) 0.3978(14) 0.059(7) Uiso 1 1 d . . .
H10C H 0.4052(17) 0.2237(15) 0.4895(14) 0.064(7) Uiso 1 1 d . . .
H10B H 0.4523(17) 0.3124(17) 0.4862(15) 0.074(7) Uiso 1 1 d . . .
H10A H 0.5001(16) 0.2319(15) 0.4512(15) 0.059(7) Uiso 1 1 d . . .
H8B H 0.7062(15) 0.3474(15) 0.3487(15) 0.058(6) Uiso 1 1 d . . .
H9C H 0.7005(14) 0.1720(13) 0.3650(13) 0.047(6) Uiso 1 1 d . . .
H9B H 0.7985(16) 0.1831(13) 0.4016(13) 0.053(6) Uiso 1 1 d . . .
H11A H 0.4400(16) 0.3475(17) 0.6757(15) 0.067(7) Uiso 1 1 d . . .
H11B H 0.377(2) 0.2754(18) 0.6851(18) 0.089(9) Uiso 1 1 d . . .
H11C H 0.455(2) 0.278(2) 0.747(2) 0.103(11) Uiso 1 1 d . . .
H15A H 0.4513(13) -0.0759(12) 0.6587(12) 0.041(5) Uiso 1 1 d . . .
H13C H 0.3304(14) 0.0336(14) 0.6454(13) 0.050(6) Uiso 1 1 d . . .

loop_
_atom_site_aniso_label
_atom_site_aniso_U_11
_atom_site_aniso_U_22
_atom_site_aniso_U_33
_atom_site_aniso_U_23
_atom_site_aniso_U_13
_atom_site_aniso_U_12
C1 0.0238(7) 0.0222(7) 0.0273(8) -0.0048(6) 0.0003(6) -0.0014(6)
C2 0.0256(8) 0.0231(7) 0.0354(9) -0.0007(7) -0.0053(7) -0.0058(6)
C3 0.0252(8) 0.0293(8) 0.0281(8) 0.0015(6) -0.0052(6) -0.0063(6)
C4 0.0184(7) 0.0293(8) 0.0239(7) -0.0021(6) -0.0033(6) -0.0023(6)
C5 0.0175(7) 0.0242(7) 0.0235(7) -0.0029(6) -0.0023(6) 0.0013(6)
C6 0.0301(9) 0.0348(9) 0.0280(8) -0.0090(7) 0.0007(7) -0.0025(7)
C7 0.0420(11) 0.0237(8) 0.0544(12) -0.0035(8) -0.0007(10) -0.0016(8)
C8 0.0402(11) 0.0409(10) 0.0345(10) 0.0100(8) -0.0028(8) -0.0083(9)
C9 0.0284(9) 0.0385(9) 0.0249(8) -0.0074(7) 0.0031(7) -0.0045(7)
C10 0.0380(11) 0.0301(9) 0.0620(13) 0.0066(9) -0.0228(10) -0.0021(8)
C11 0.0319(10) 0.0351(10) 0.0830(17) -0.0207(11) 0.0167(11) -0.0006(9)
C12 0.0257(8) 0.0278(8) 0.0315(8) 0.0013(6) 0.0040(7) -0.0038(7)
C13 0.0248(8) 0.0324(9) 0.0581(13) -0.0007(9) 0.0015(8) -0.0049(8)
C14 0.0438(11) 0.0482(12) 0.0368(10) 0.0022(9) 0.0134(9) -0.0054(10)
C15 0.0352(10) 0.0272(8) 0.0411(10) 0.0064(7) 0.0017(8) -0.0038(8)
N1 0.0202(6) 0.0231(6) 0.0264(6) -0.0017(5) 0.0008(5) -0.0002(5)
Si1 0.0208(2) 0.0210(2) 0.0379(3) -0.00478(17) -0.00157(18) 0.00102(16)
P1 0.0218(2) 0.02246(19) 0.0220(2) -0.00191(15) -0.00053(15) 0.00186(15)
Cl1 0.0344(2) 0.0380(2) 0.0288(2) 0.00114(16) -0.00831(16) 0.00531(17)

loop_
_atom_type_symbol
_atom_type_description
_atom_type_scat_dispersion_real
_atom_type_scat_dispersion_imag
_atom_type_scat_source
C C 0.0033 0.0016 'International Tables Vol C Tables 4.2.6.8 and 6.1.1.4'
H H 0.0000 0.0000 'International Tables Vol C Tables 4.2.6.8 and 6.1.1.4'
N N 0.0061 0.0033 'International Tables Vol C Tables 4.2.6.8 and 6.1.1.4'
Si Si 0.0817 0.0704 'International Tables Vol C Tables 4.2.6.8 and 6.1.1.4'
P P 0.1023 0.0942 'International Tables Vol C Tables 4.2.6.8 and 6.1.1.4'
Cl Cl 0.1484 0.1585 'International Tables Vol C Tables 4.2.6.8 and 6.1.1.4'

loop_
_geom_angle_atom_site_label_1
_geom_angle_atom_site_label_2
_geom_angle_atom_site_label_3
_geom_angle
_geom_angle_site_symmetry_1
_geom_angle_site_symmetry_3
_geom_angle_publ_flag
C2 C1 C5 102.64(13) . . ?
C2 C1 C6 114.54(13) . . ?
C5 C1 C6 117.22(13) . . ?
C2 C1 Si1 115.59(11) . . ?
C5 C1 Si1 94.99(9) . . ?
C6 C1 Si1 110.32(11) . . ?
C3 C2 C1 110.00(13) . . ?
C3 C2 C7 127.57(16) . . ?
C1 C2 C7 122.42(15) . . ?
C2 C3 C4 108.96(14) . . ?
C2 C3 C8 127.98(16) . . ?
C4 C3 C8 123.04(15) . . ?
C5 C4 C3 108.95(13) . . ?
C5 C4 C9 127.59(14) . . ?
C3 C4 C9 123.28(14) . . ?
C4 C5 C1 109.29(13) . . ?
C4 C5 P1 125.96(11) . . ?
C1 C5 P1 120.50(11) . . ?
N1 C12 C13 109.52(13) . . ?
N1 C12 C15 110.75(13) . . ?
C13 C12 C15 107.90(14) . . ?
N1 C12 C14 108.83(14) . . ?
C13 C12 C14 110.67(16) . . ?
C15 C12 C14 109.17(15) . . ?
C12 N1 P1 120.25(10) . . ?
C12 N1 Si1 125.73(10) . . ?
P1 N1 Si1 113.88(7) . . ?
N1 Si1 C10 111.56(8) . . ?
N1 Si1 C11 115.00(9) . . ?
C10 Si1 C11 110.10(12) . . ?
N1 Si1 C1 98.31(6) . . ?
C10 Si1 C1 110.59(9) . . ?
C11 Si1 C1 110.76(9) . . ?
N1 P1 C5 93.61(6) . . ?
N1 P1 Cl1 104.90(5) . . ?
C5 P1 Cl1 100.72(5) . . ?

loop_
_geom_bond_atom_site_label_1
_geom_bond_atom_site_label_2
_geom_bond_distance
_geom_bond_site_symmetry_2
_geom_bond_publ_flag
C1 C2 1.496(2) . ?
C1 C5 1.507(2) . ?
C1 C6 1.537(2) . ?
C1 Si1 1.9051(16) . ?
C2 C3 1.356(2) . ?
C2 C7 1.499(2) . ?
C3 C4 1.460(2) . ?
C3 C8 1.496(2) . ?
C4 C5 1.363(2) . ?
C4 C9 1.499(2) . ?
C5 P1 1.7901(16) . ?
C10 Si1 1.855(2) . ?
C11 Si1 1.868(2) . ?
C12 N1 1.504(2) . ?
C12 C13 1.527(2) . ?
C12 C15 1.532(2) . ?
C12 C14 1.534(3) . ?
N1 P1 1.6888(14) . ?
N1 Si1 1.7738(14) . ?
P1 Cl1 2.1863(8) . ?
